data_1575023
loop_
_publ_author_name
'Ren, Panlong'
'Zhao, Qing'
'Chi, Yonggui Robin'
'Zhu, Tingshun'

_publ_section_title
;
 Carbene-catalyzed enantioselective construction of a quasi-symmetrical
 spirocyclic hydroquinone with a minor chiral distinction
;
_journal_issue 20
_journal_name_full 'Chemical Science'
_journal_page_first 8940
_journal_page_last 8945
_journal_paper_doi 10.1039/D5SC01605C
_journal_volume 16
_journal_year 2025
_chemical_formula_moiety '2(C24 H19 Br O5)'
_chemical_formula_sum 'C48 H38 Br2 O10'
_chemical_formula_weight 934.60
_space_group_crystal_system monoclinic
_space_group_IT_number 4
_space_group_name_Hall 'P 2yb'
_space_group_name_H-M_alt 'P 1 21 1'
_atom_sites_solution_hydrogens geom
_atom_sites_solution_primary dual
_audit_creation_date 2024-10-28
_audit_creation_method
;
Olex2 1.3
(compiled 2020.11.12 svn.r5f609507 for OlexSys, GUI svn.r6408)
;
_audit_update_record
;
2024-10-30 deposited with the CCDC.	2025-04-10 downloaded from the CCDC.
;
_cell_angle_alpha 90
_cell_angle_beta 108.449(2)
_cell_angle_gamma 90
_cell_formula_units_Z 2
_cell_length_a 13.3142(2)
_cell_length_b 7.83960(10)
_cell_length_c 19.8412(3)
_cell_measurement_reflns_used 9737
_cell_measurement_temperature 100.0(4)
_cell_measurement_theta_max 73.4640
_cell_measurement_theta_min 3.5200
_cell_volume 1964.55(5)
_computing_cell_refinement 'CrysAlisPro 1.171.39.33c (Rigaku OD, 2017)'
_computing_data_collection 'CrysAlisPro 1.171.39.33c (Rigaku OD, 2017)'
_computing_data_reduction 'CrysAlisPro 1.171.39.33c (Rigaku OD, 2017)'
_computing_molecular_graphics 'Olex2 1.3 (Dolomanov et al., 2009)'
_computing_publication_material 'Olex2 1.3 (Dolomanov et al., 2009)'
_computing_structure_refinement 'SHELXL 2018/3 (Sheldrick, 2015)'
_computing_structure_solution 'SHELXT 2014/5 (Sheldrick, 2014)'
_diffrn_ambient_environment N~2~
_diffrn_ambient_temperature 100.0(4)
_diffrn_detector 'Pilatus3R 200K-A'
_diffrn_measured_fraction_theta_full 0.999
_diffrn_measured_fraction_theta_max 0.977
_diffrn_measurement_details
;
List of Runs (angles in degrees, time in seconds):

  # Type    Start    End  Width  t~exp~   \w     \q     \k     \f   Frames
#--------------------------------------------------------------------------
  1  \w    -32.00  24.00   0.50    0.50    --    0.00 -82.00   0.00  112
  2  \w    -17.00  29.00   0.50    0.50    --    0.00 -82.00  90.00   92
  3  \w    -26.00  14.00   0.50    0.50    --    0.00 -82.00-150.00   80
  4  \w    -26.00  10.00   0.50    0.50    --    0.00 -82.00 -90.00   72
  5  \w    154.00 183.00   0.50    1.00    --   94.60  82.00  60.00   58
  6  \w     77.00 170.00   0.50    1.00    --   94.60  45.00 -30.00  186
  7  \w     84.00 109.00   0.50    1.00    --   94.60 -30.00-180.00   50
  8  \w     24.00 104.00   0.50    1.00    --   94.60 -61.00-180.00  160
  9  \w     11.00  99.00   0.50    1.00    --   94.60 -15.00-180.00  176
 10  \w      6.00  32.00   0.50    1.00    --   94.60 -30.00-180.00   52
 11  \w      5.00 124.00   0.50    1.00    --   94.60 -77.00-180.00  238
 12  \w     13.00 120.00   0.50    1.00    --   94.60   0.00   0.00  214
;
_diffrn_measurement_device 'four-circle diffractometer'
_diffrn_measurement_device_type 'XtaLAB Pro: Kappa single'
_diffrn_measurement_method '\w scans'
_diffrn_orient_matrix_type 'CrysAlisPro convention (1999,Acta A55,543-557)'
_diffrn_orient_matrix_UB_11 -0.0300829000
_diffrn_orient_matrix_UB_12 0.1062999000
_diffrn_orient_matrix_UB_13 0.0560508000
_diffrn_orient_matrix_UB_21 0.0630771000
_diffrn_orient_matrix_UB_22 0.1524184000
_diffrn_orient_matrix_UB_23 -0.0148301000
_diffrn_orient_matrix_UB_31 -0.0999468000
_diffrn_orient_matrix_UB_32 0.0637431000
_diffrn_orient_matrix_UB_33 -0.0578177000
_diffrn_radiation_monochromator graphite
_diffrn_radiation_probe x-ray
_diffrn_radiation_type 'Cu K\a'
_diffrn_radiation_wavelength 1.54184
_diffrn_reflns_av_R_equivalents 0.0231
_diffrn_reflns_av_unetI/netI 0.0303
_diffrn_reflns_Laue_measured_fraction_full 0.999
_diffrn_reflns_Laue_measured_fraction_max 0.977
_diffrn_reflns_limit_h_max 16
_diffrn_reflns_limit_h_min -16
_diffrn_reflns_limit_k_max 9
_diffrn_reflns_limit_k_min -9
_diffrn_reflns_limit_l_max 15
_diffrn_reflns_limit_l_min -24
_diffrn_reflns_number 11123
_diffrn_reflns_point_group_measured_fraction_full 0.811
_diffrn_reflns_point_group_measured_fraction_max 0.776
_diffrn_reflns_theta_full 67.684
_diffrn_reflns_theta_max 73.709
_diffrn_reflns_theta_min 2.347
_diffrn_source 'Rotating-anode X-ray tube'
_diffrn_source_type 'MicroMax 007 (Cu) X-ray Source'
_exptl_absorpt_coefficient_mu 3.154
_exptl_absorpt_correction_T_max 1.00000
_exptl_absorpt_correction_T_min 0.72275
_exptl_absorpt_correction_type multi-scan
_exptl_absorpt_process_details
;
CrysAlisPro 1.171.39.33c (Rigaku Oxford Diffraction, 2017)
Empirical absorption correction using spherical harmonics,
 implemented in SCALE3 ABSPACK scaling algorithm.
;
_exptl_crystal_colour 'clear light colourless'
_exptl_crystal_density_diffrn 1.580
_exptl_crystal_description block
_exptl_crystal_F_000 952
_exptl_crystal_size_max 0.25
_exptl_crystal_size_mid 0.1
_exptl_crystal_size_min 0.08
_refine_diff_density_max 1.172
_refine_diff_density_min -0.687
_refine_diff_density_rms 0.073
_refine_ls_abs_structure_details
;
 Flack x determined using 1927 quotients [(I+)-(I-)]/[(I+)+(I-)]
 (Parsons, Flack and Wagner, Acta Cryst. B69 (2013) 249-259).
;
_refine_ls_abs_structure_Flack -0.013(11)
_refine_ls_extinction_method none
_refine_ls_goodness_of_fit_ref 1.028
_refine_ls_hydrogen_treatment constr
_refine_ls_matrix_type full
_refine_ls_number_parameters 547
_refine_ls_number_reflns 6177
_refine_ls_number_restraints 1
_refine_ls_restrained_S_all 1.028
_refine_ls_R_factor_all 0.0362
_refine_ls_R_factor_gt 0.0356
_refine_ls_shift/su_max 0.003
_refine_ls_shift/su_mean 0.000
_refine_ls_structure_factor_coef Fsqd
_refine_ls_weighting_details 'w=1/[\s^2^(Fo^2^)+(0.0630P)^2^+1.4457P] where P=(Fo^2^+2Fc^2^)/3'
_refine_ls_weighting_scheme calc
_refine_ls_wR_factor_gt 0.0943
_refine_ls_wR_factor_ref 0.0947
_reflns_Friedel_coverage 0.477
_reflns_Friedel_fraction_full 0.590
_reflns_Friedel_fraction_max 0.543
_reflns_number_gt 6069
_reflns_number_total 6177
_reflns_threshold_expression 'I > 2\s(I)'
_cod_data_source_file d5sc01605c2.cif
_cod_data_source_block wk13
_cod_database_code 1575023
_shelx_shelxl_version_number 2018/3
_chemical_oxdiff_formula 'C94 H78 Br4 N4 O18 '
_shelx_space_group_comment
;
The symmetry employed for this shelxl refinement is uniquely defined
by the following loop, which should always be used as a source of
symmetry information in preference to the above space-group names.
They are only intended as comments.
;
_reflns_odcompleteness_completeness 100.00
_reflns_odcompleteness_iscentric 1
_reflns_odcompleteness_theta 66.97
_olex2_refinement_description
;
1. Fixed Uiso
 At 1.2 times of:
  All C(H) groups, All C(H,H) groups
 At 1.5 times of:
  All C(H,H,H) groups
2.a Secondary CH2 refined with riding coordinates:
 C51(H51A,H51B), C21(H21A,H21B), C50(H50A,H50B), C20(H20A,H20B)
2.b Aromatic/amide H refined with riding coordinates:
 C37(H37), C9(H9), C7(H7), C46(H46), C6(H6), C39(H39), C40(H40), C18(H18),
 C48(H48), C16(H16), C17(H17), C47(H47)
2.c Idealised Me refined as rotating group:
 C26(H26A,H26B,H26C), C53(H53A,H53B,H53C), C60(H60A,H60B,H60C), C28(H28A,H28B,
 H28C), C23(H23A,H23B,H23C), C56(H56A,H56B,H56C)
;
_olex2_submission_special_instructions 'No special instructions were received'
_oxdiff_exptl_absorpt_empirical_details
;
Empirical correction (ABSPACK) includes:
- Absorption correction using spherical harmonics
- Frame scaling
;
_oxdiff_exptl_absorpt_empirical_full_max 1.344
_oxdiff_exptl_absorpt_empirical_full_min 0.848

loop_
_space_group_symop_operation_xyz
'x, y, z'
'-x, y+1/2, -z'

loop_
_atom_site_label
_atom_site_type_symbol
_atom_site_fract_x
_atom_site_fract_y
_atom_site_fract_z
_atom_site_U_iso_or_equiv
_atom_site_adp_type
_atom_site_occupancy
_atom_site_site_symmetry_order
_atom_site_calc_flag
_atom_site_refinement_flags_posn
_atom_site_refinement_flags_adp
_atom_site_refinement_flags_occupancy
_atom_site_disorder_assembly
_atom_site_disorder_group
Br24 Br 0.94208(4) 0.23264(6) 0.77027(3) 0.03009(13) Uani 1 1 d . . . . .
Br54 Br -0.37404(4) 0.88147(6) 0.66083(3) 0.03158(13) Uani 1 1 d . . . . .
O57 O 0.2595(2) 0.6618(4) 0.85876(17) 0.0266(7) Uani 1 1 d . . . . .
O52 O 0.2108(2) 0.2436(5) 0.85883(17) 0.0270(7) Uani 1 1 d . . . . .
O29 O 0.3879(2) 0.6281(4) 0.47654(17) 0.0257(7) Uani 1 1 d . . . . .
O55 O 0.0450(3) 0.7595(4) 0.75565(17) 0.0271(7) Uani 1 1 d . . . . .
O58 O 0.1381(2) 0.4054(4) 1.03422(17) 0.0278(7) Uani 1 1 d . . . . .
O30 O 0.2267(2) 0.3627(5) 0.62992(17) 0.0302(7) Uani 1 1 d . . . . .
O25 O 0.6291(2) 0.5082(4) 0.56283(17) 0.0259(7) Uani 1 1 d . . . . .
O59 O -0.0976(2) 0.4895(5) 0.96946(18) 0.0297(7) Uani 1 1 d . . . . .
O22 O 0.2913(3) 0.7739(4) 0.63071(18) 0.0302(8) Uani 1 1 d . . . . .
O27 O 0.4205(3) 0.2820(4) 0.74882(17) 0.0271(7) Uani 1 1 d . . . . .
C43 C 0.0490(3) 0.5551(5) 0.9256(2) 0.0188(8) Uani 1 1 d . . . . .
C42 C -0.0568(3) 0.5565(6) 0.9205(2) 0.0226(9) Uani 1 1 d . . . . .
C31 C 0.1395(3) 0.4829(6) 0.9816(2) 0.0208(9) Uani 1 1 d . . . . .
C12 C 0.4598(3) 0.4590(6) 0.5848(2) 0.0209(9) Uani 1 1 d . . . . .
C51 C 0.3178(3) 0.6333(6) 1.0215(2) 0.0237(9) Uani 1 1 d . . . . .
H51A H 0.364139 0.701114 1.001377 0.028 Uiso 1 1 calc R U . . .
H51B H 0.277866 0.711996 1.042702 0.028 Uiso 1 1 calc R U . . .
C13 C 0.3768(3) 0.5387(6) 0.5244(2) 0.0214(9) Uani 1 1 d . . . . .
C34 C 0.0849(3) 0.6250(6) 0.8701(2) 0.0210(8) Uani 1 1 d . . . . .
C2 C 0.2928(3) 0.4140(6) 0.6037(2) 0.0227(9) Uani 1 1 d . . . . .
C37 C -0.1699(4) 0.7712(6) 0.7438(2) 0.0249(9) Uani 1 1 d . . . . .
H37 H -0.148173 0.816274 0.706197 0.030 Uiso 1 1 calc R U . . .
C35 C 0.0149(3) 0.6909(5) 0.8101(2) 0.0218(9) Uani 1 1 d . . . . .
C41 C -0.1305(3) 0.6286(6) 0.8588(2) 0.0220(9) Uani 1 1 d . . . . .
C38 C -0.2748(4) 0.7770(6) 0.7402(3) 0.0277(10) Uani 1 1 d . . . . .
C1 C 0.2675(3) 0.4992(6) 0.5313(2) 0.0230(9) Uani 1 1 d . . . . .
C5 C 0.5775(4) 0.3170(6) 0.7162(2) 0.0229(9) Uani 1 1 d . . . . .
C21 C 0.2004(3) 0.3823(6) 0.4695(2) 0.0263(9) Uani 1 1 d . . . . .
H21A H 0.247061 0.314391 0.449621 0.032 Uiso 1 1 calc R U . . .
H21B H 0.155790 0.303291 0.486687 0.032 Uiso 1 1 calc R U . . .
C33 C 0.2021(3) 0.6079(6) 0.8911(2) 0.0217(9) Uani 1 1 d . . . . .
C9 C 0.7400(4) 0.3450(6) 0.6839(2) 0.0247(10) Uani 1 1 d . . . . .
H9 H 0.775835 0.379339 0.651713 0.030 Uiso 1 1 calc R U . . .
C32 C 0.2409(3) 0.5196(6) 0.9634(2) 0.0188(8) Uani 1 1 d . . . . .
C7 C 0.7452(4) 0.2215(7) 0.7974(2) 0.0289(9) Uani 1 1 d . . . . .
H7 H 0.785604 0.172961 0.841563 0.035 Uiso 1 1 calc R U . . .
C26 C 0.5936(4) 0.5048(7) 0.4869(2) 0.0281(10) Uani 1 1 d . . . . .
H26A H 0.554844 0.610142 0.468646 0.042 Uiso 1 1 calc R U . . .
H26B H 0.546764 0.406590 0.470192 0.042 Uiso 1 1 calc R U . . .
H26C H 0.654751 0.495420 0.469701 0.042 Uiso 1 1 calc R U . . .
C50 C 0.3828(3) 0.5064(7) 1.0771(2) 0.0256(9) Uani 1 1 d . . . . .
H50A H 0.455893 0.548639 1.099645 0.031 Uiso 1 1 calc R U . . .
H50B H 0.349507 0.485871 1.114462 0.031 Uiso 1 1 calc R U . . .
C3 C 0.4087(3) 0.3963(6) 0.6340(2) 0.0217(8) Uani 1 1 d . . . . .
C14 C 0.1979(3) 0.6571(6) 0.5211(2) 0.0236(9) Uani 1 1 d . . . . .
C11 C 0.5679(3) 0.4475(6) 0.6004(2) 0.0216(9) Uani 1 1 d . . . . .
C36 C -0.0953(3) 0.6981(6) 0.8035(2) 0.0224(9) Uani 1 1 d . . . . .
C46 C 0.3510(4) 0.0756(6) 0.9425(3) 0.0297(11) Uani 1 1 d . . . . .
H46 H 0.340800 -0.019142 0.911208 0.036 Uiso 1 1 calc R U . . .
C49 C 0.3825(3) 0.3488(6) 1.0354(2) 0.0231(9) Uani 1 1 d . . . . .
C8 C 0.7942(4) 0.2709(6) 0.7467(2) 0.0260(10) Uani 1 1 d . . . . .
C6 C 0.6388(4) 0.2452(7) 0.7816(2) 0.0279(9) Uani 1 1 d . . . . .
H6 H 0.605156 0.212676 0.815264 0.034 Uiso 1 1 calc R U . . .
C44 C 0.3055(3) 0.3576(5) 0.9700(2) 0.0209(8) Uani 1 1 d . . . . .
C39 C -0.3109(4) 0.7084(6) 0.7938(2) 0.0275(10) Uani 1 1 d . . . . .
H39 H -0.383955 0.712549 0.789508 0.033 Uiso 1 1 calc R U . . .
C40 C -0.2408(3) 0.6367(6) 0.8515(2) 0.0254(9) Uani 1 1 d . . . . .
H40 H -0.265131 0.590768 0.887886 0.030 Uiso 1 1 calc R U . . .
C4 C 0.4664(4) 0.3329(5) 0.6989(2) 0.0225(9) Uani 1 1 d . . . . .
C18 C 0.0500(4) 0.7964(7) 0.4357(3) 0.0323(11) Uani 1 1 d . . . . .
H18 H -0.003691 0.798283 0.390812 0.039 Uiso 1 1 calc R U . . .
C15 C 0.2092(4) 0.7900(6) 0.5693(3) 0.0262(10) Uani 1 1 d . . . . .
C19 C 0.1217(4) 0.6599(7) 0.4553(2) 0.0265(9) Uani 1 1 d . . . . .
C10 C 0.6293(3) 0.3706(6) 0.6669(2) 0.0226(8) Uani 1 1 d . . . . .
C48 C 0.4459(3) 0.2036(6) 1.0558(3) 0.0282(10) Uani 1 1 d . . . . .
H48 H 0.499599 0.197984 1.100636 0.034 Uiso 1 1 calc R U . . .
C45 C 0.2887(3) 0.2217(7) 0.9219(2) 0.0244(9) Uani 1 1 d . . . . .
C53 C 0.2045(4) 0.1182(8) 0.8047(3) 0.0405(13) Uani 1 1 d . . . . .
H53A H 0.152237 0.154544 0.760071 0.061 Uiso 1 1 calc R U . . .
H53B H 0.183056 0.008330 0.819371 0.061 Uiso 1 1 calc R U . . .
H53C H 0.273914 0.106374 0.797922 0.061 Uiso 1 1 calc R U . . .
C16 C 0.1390(4) 0.9287(6) 0.5512(3) 0.0324(11) Uani 1 1 d . . . . .
H16 H 0.144388 1.020533 0.583416 0.039 Uiso 1 1 calc R U . . .
C17 C 0.0599(4) 0.9281(7) 0.4840(3) 0.0353(12) Uani 1 1 d . . . . .
H17 H 0.012011 1.021317 0.471434 0.042 Uiso 1 1 calc R U . . .
C20 C 0.1308(4) 0.5049(7) 0.4129(3) 0.0282(10) Uani 1 1 d . . . . .
H20A H 0.165041 0.533512 0.376725 0.034 Uiso 1 1 calc R U . . .
H20B H 0.060313 0.454490 0.388915 0.034 Uiso 1 1 calc R U . . .
C47 C 0.4280(4) 0.0690(6) 1.0088(3) 0.0330(11) Uani 1 1 d . . . . .
H47 H 0.469482 -0.031380 1.022198 0.040 Uiso 1 1 calc R U . . .
C60 C -0.0556(4) 0.5451(7) 1.0421(2) 0.0307(11) Uani 1 1 d . . . . .
H60A H -0.009474 0.644076 1.044866 0.046 Uiso 1 1 calc R U . . .
H60B H -0.014636 0.452330 1.071244 0.046 Uiso 1 1 calc R U . . .
H60C H -0.113956 0.576740 1.059751 0.046 Uiso 1 1 calc R U . . .
C28 C 0.3874(5) 0.4239(8) 0.7829(3) 0.0408(13) Uani 1 1 d . . . . .
H28A H 0.326737 0.480556 0.748885 0.061 Uiso 1 1 calc R U . . .
H28B H 0.445936 0.505239 0.799756 0.061 Uiso 1 1 calc R U . . .
H28C H 0.367020 0.382487 0.823368 0.061 Uiso 1 1 calc R U . . .
C23 C 0.3089(6) 0.9087(8) 0.6814(3) 0.0517(16) Uani 1 1 d . . . . .
H23A H 0.316687 1.016655 0.658655 0.078 Uiso 1 1 calc R U . . .
H23B H 0.373485 0.885569 0.720873 0.078 Uiso 1 1 calc R U . . .
H23C H 0.248488 0.916425 0.699422 0.078 Uiso 1 1 calc R U . . .
C56 C 0.0727(5) 0.6358(8) 0.7111(3) 0.0405(13) Uani 1 1 d . . . . .
H56A H 0.092042 0.694534 0.673420 0.061 Uiso 1 1 calc R U . . .
H56B H 0.012025 0.560791 0.689875 0.061 Uiso 1 1 calc R U . . .
H56C H 0.132824 0.567748 0.739718 0.061 Uiso 1 1 calc R U . . .

loop_
_atom_site_aniso_label
_atom_site_aniso_U_11
_atom_site_aniso_U_22
_atom_site_aniso_U_33
_atom_site_aniso_U_23
_atom_site_aniso_U_13
_atom_site_aniso_U_12
Br24 0.0278(2) 0.0294(3) 0.0321(2) -0.0027(2) 0.00806(18) -0.0020(2)
Br54 0.0347(3) 0.0260(2) 0.0288(2) -0.0017(2) 0.00265(18) 0.0031(2)
O57 0.0290(16) 0.0268(17) 0.0294(16) 0.0037(14) 0.0168(13) -0.0011(13)
O52 0.0291(15) 0.0235(16) 0.0338(16) -0.0118(15) 0.0175(13) -0.0031(14)
O29 0.0314(16) 0.0201(16) 0.0321(16) 0.0061(14) 0.0193(14) 0.0030(13)
O55 0.0375(16) 0.0234(17) 0.0247(15) 0.0036(14) 0.0161(13) -0.0021(14)
O58 0.0286(15) 0.0297(19) 0.0309(16) 0.0102(15) 0.0179(13) 0.0041(14)
O30 0.0296(16) 0.0341(19) 0.0323(16) 0.0021(16) 0.0175(13) -0.0068(15)
O25 0.0297(16) 0.0277(17) 0.0271(16) -0.0007(14) 0.0186(13) -0.0057(14)
O59 0.0271(16) 0.038(2) 0.0288(17) 0.0025(16) 0.0162(14) -0.0041(15)
O22 0.0413(18) 0.0220(19) 0.0294(17) -0.0111(14) 0.0142(14) -0.0028(14)
O27 0.0360(17) 0.0255(18) 0.0263(15) 0.0006(13) 0.0191(13) -0.0036(13)
C43 0.025(2) 0.0155(19) 0.0187(19) -0.0020(17) 0.0117(16) -0.0020(16)
C42 0.025(2) 0.023(2) 0.024(2) -0.0025(18) 0.0126(17) -0.0007(17)
C31 0.025(2) 0.018(2) 0.025(2) -0.0012(17) 0.0147(17) 0.0000(16)
C12 0.028(2) 0.0136(18) 0.026(2) -0.0038(17) 0.0160(18) -0.0050(17)
C51 0.028(2) 0.020(2) 0.026(2) -0.0025(19) 0.0126(18) -0.0013(18)
C13 0.030(2) 0.017(2) 0.023(2) -0.0034(18) 0.0166(18) 0.0004(17)
C34 0.025(2) 0.018(2) 0.023(2) -0.0056(18) 0.0116(17) -0.0050(17)
C2 0.028(2) 0.018(2) 0.026(2) -0.0034(18) 0.0128(17) -0.0033(17)
C37 0.032(2) 0.016(2) 0.026(2) -0.0042(18) 0.0082(18) -0.0036(17)
C35 0.032(2) 0.016(2) 0.021(2) -0.0051(17) 0.0133(17) -0.0049(16)
C41 0.027(2) 0.019(2) 0.022(2) -0.0066(18) 0.0112(17) -0.0012(17)
C38 0.033(2) 0.018(2) 0.029(2) -0.0072(19) 0.0059(19) -0.0002(18)
C1 0.024(2) 0.021(2) 0.028(2) 0.0006(19) 0.0137(18) -0.0019(17)
C5 0.028(2) 0.019(2) 0.025(2) -0.0014(18) 0.0121(17) -0.0059(18)
C21 0.032(2) 0.019(2) 0.031(2) 0.001(2) 0.0128(18) -0.001(2)
C33 0.027(2) 0.017(2) 0.024(2) -0.0018(17) 0.0138(18) 0.0012(17)
C9 0.029(2) 0.022(2) 0.027(2) -0.0078(18) 0.0151(18) -0.0085(18)
C32 0.0202(19) 0.018(2) 0.021(2) -0.0005(18) 0.0107(16) 0.0002(16)
C7 0.033(2) 0.029(2) 0.023(2) -0.002(2) 0.0072(17) -0.004(2)
C26 0.036(2) 0.029(2) 0.026(2) 0.005(2) 0.019(2) 0.011(2)
C50 0.024(2) 0.027(2) 0.027(2) -0.001(2) 0.0102(18) -0.0015(18)
C3 0.027(2) 0.017(2) 0.026(2) -0.0037(19) 0.0147(16) -0.0017(18)
C14 0.026(2) 0.020(2) 0.031(2) -0.0012(19) 0.0175(18) -0.0023(18)
C11 0.029(2) 0.0159(19) 0.025(2) -0.0042(17) 0.0163(18) -0.0033(17)
C36 0.028(2) 0.017(2) 0.023(2) -0.0029(17) 0.0090(17) -0.0017(16)
C46 0.035(2) 0.017(2) 0.048(3) -0.002(2) 0.029(2) -0.0006(19)
C49 0.024(2) 0.021(2) 0.031(2) 0.0018(19) 0.0180(18) -0.0006(17)
C8 0.029(2) 0.021(2) 0.028(2) -0.0085(18) 0.0079(18) -0.0069(17)
C6 0.035(2) 0.026(2) 0.026(2) 0.001(2) 0.0137(18) -0.003(2)
C44 0.0237(19) 0.014(2) 0.032(2) -0.0026(18) 0.0180(17) -0.0021(16)
C39 0.026(2) 0.022(2) 0.034(2) -0.005(2) 0.0084(18) -0.0029(18)
C40 0.026(2) 0.024(2) 0.029(2) -0.003(2) 0.0133(18) -0.0018(18)
C4 0.031(2) 0.016(2) 0.025(2) -0.0050(17) 0.0159(18) -0.0057(16)
C18 0.036(3) 0.028(2) 0.038(3) 0.008(2) 0.018(2) 0.002(2)
C15 0.033(2) 0.021(2) 0.031(2) 0.0025(19) 0.020(2) 0.0015(18)
C19 0.028(2) 0.026(2) 0.028(2) 0.003(2) 0.0138(18) -0.0021(19)
C10 0.029(2) 0.0159(19) 0.027(2) -0.0047(18) 0.0149(17) -0.0029(17)
C48 0.023(2) 0.029(3) 0.037(2) 0.006(2) 0.0155(18) 0.0048(19)
C45 0.027(2) 0.022(2) 0.031(2) -0.005(2) 0.0184(17) -0.0028(19)
C53 0.040(3) 0.041(3) 0.044(3) -0.027(3) 0.019(2) -0.008(2)
C16 0.040(3) 0.022(2) 0.047(3) 0.002(2) 0.030(2) 0.006(2)
C17 0.038(3) 0.026(3) 0.051(3) 0.008(2) 0.026(2) 0.007(2)
C20 0.028(2) 0.026(2) 0.031(2) 0.001(2) 0.0092(19) 0.0027(19)
C47 0.034(2) 0.019(2) 0.055(3) 0.006(2) 0.027(2) 0.005(2)
C60 0.032(2) 0.041(3) 0.024(2) 0.007(2) 0.0167(19) 0.012(2)
C28 0.063(3) 0.036(3) 0.037(3) -0.014(2) 0.036(3) -0.012(3)
C23 0.071(4) 0.038(4) 0.045(3) -0.026(3) 0.018(3) -0.006(3)
C56 0.068(4) 0.032(3) 0.032(3) -0.004(2) 0.030(3) -0.006(3)

loop_
_atom_type_symbol
_atom_type_description
_atom_type_scat_dispersion_real
_atom_type_scat_dispersion_imag
_atom_type_scat_source
C C 0.0181 0.0091 'International Tables Vol C Tables 4.2.6.8 and 6.1.1.4'
H H 0.0000 0.0000 'International Tables Vol C Tables 4.2.6.8 and 6.1.1.4'
Br Br -0.6763 1.2805 'International Tables Vol C Tables 4.2.6.8 and 6.1.1.4'
O O 0.0492 0.0322 'International Tables Vol C Tables 4.2.6.8 and 6.1.1.4'

loop_
_geom_angle_atom_site_label_1
_geom_angle_atom_site_label_2
_geom_angle_atom_site_label_3
_geom_angle
_geom_angle_site_symmetry_1
_geom_angle_site_symmetry_3
_geom_angle_publ_flag
C45 O52 C53 116.6(4) . . ?
C35 O55 C56 114.5(4) . . ?
C11 O25 C26 121.2(4) . . ?
C42 O59 C60 118.8(4) . . ?
C15 O22 C23 117.9(4) . . ?
C4 O27 C28 112.7(4) . . ?
C42 C43 C31 129.2(4) . . ?
C42 C43 C34 121.3(4) . . ?
C34 C43 C31 109.5(3) . . ?
O59 C42 C43 125.1(4) . . ?
O59 C42 C41 116.5(4) . . ?
C43 C42 C41 118.4(4) . . ?
O58 C31 C43 127.7(4) . . ?
O58 C31 C32 123.4(4) . . ?
C43 C31 C32 108.8(3) . . ?
C3 C12 C13 107.4(4) . . ?
C11 C12 C13 131.9(4) . . ?
C11 C12 C3 120.6(4) . . ?
H51A C51 H51B 108.9 . . ?
C32 C51 H51A 110.9 . . ?
C32 C51 H51B 110.9 . . ?
C50 C51 H51A 110.9 . . ?
C50 C51 H51B 110.9 . . ?
C50 C51 C32 104.5(4) . . ?
O29 C13 C12 128.5(4) . . ?
O29 C13 C1 122.3(4) . . ?
C12 C13 C1 109.1(3) . . ?
C43 C34 C33 108.9(4) . . ?
C35 C34 C43 120.8(4) . . ?
C35 C34 C33 130.2(4) . . ?
O30 C2 C1 124.8(4) . . ?
O30 C2 C3 126.7(4) . . ?
C3 C2 C1 108.5(3) . . ?
C38 C37 H37 120.3 . . ?
C38 C37 C36 119.5(4) . . ?
C36 C37 H37 120.3 . . ?
O55 C35 C36 117.2(4) . . ?
C34 C35 O55 123.1(4) . . ?
C34 C35 C36 119.6(4) . . ?
C42 C41 C36 120.5(4) . . ?
C42 C41 C40 120.7(4) . . ?
C36 C41 C40 118.8(4) . . ?
C37 C38 Br54 119.1(4) . . ?
C37 C38 C39 122.2(4) . . ?
C39 C38 Br54 118.7(4) . . ?
C13 C1 C21 111.7(3) . . ?
C2 C1 C13 103.8(3) . . ?
C2 C1 C21 112.5(4) . . ?
C14 C1 C13 112.3(4) . . ?
C14 C1 C2 115.2(4) . . ?
C14 C1 C21 101.6(4) . . ?
C6 C5 C4 121.0(4) . . ?
C6 C5 C10 118.9(4) . . ?
C4 C5 C10 120.1(4) . . ?
C1 C21 H21A 110.6 . . ?
C1 C21 H21B 110.6 . . ?
H21A C21 H21B 108.8 . . ?
C20 C21 C1 105.5(4) . . ?
C20 C21 H21A 110.6 . . ?
C20 C21 H21B 110.6 . . ?
O57 C33 C34 126.8(4) . . ?
O57 C33 C32 124.7(4) . . ?
C34 C33 C32 108.4(3) . . ?
C8 C9 H9 120.3 . . ?
C8 C9 C10 119.4(4) . . ?
C10 C9 H9 120.3 . . ?
C31 C32 C51 110.8(3) . . ?
C33 C32 C31 104.2(3) . . ?
C33 C32 C51 112.5(4) . . ?
C44 C32 C31 110.0(3) . . ?
C44 C32 C51 101.2(3) . . ?
C44 C32 C33 118.3(3) . . ?
C8 C7 H7 120.7 . . ?
C6 C7 H7 120.7 . . ?
C6 C7 C8 118.5(4) . . ?
O25 C26 H26A 109.5 . . ?
O25 C26 H26B 109.5 . . ?
O25 C26 H26C 109.5 . . ?
H26A C26 H26B 109.5 . . ?
H26A C26 H26C 109.5 . . ?
H26B C26 H26C 109.5 . . ?
C51 C50 H50A 111.0 . . ?
C51 C50 H50B 111.0 . . ?
H50A C50 H50B 109.0 . . ?
C49 C50 C51 103.7(4) . . ?
C49 C50 H50A 111.0 . . ?
C49 C50 H50B 111.0 . . ?
C12 C3 C2 110.5(4) . . ?
C4 C3 C12 121.2(4) . . ?
C4 C3 C2 128.4(4) . . ?
C15 C14 C1 126.1(4) . . ?
C19 C14 C1 111.9(4) . . ?
C19 C14 C15 121.8(4) . . ?
O25 C11 C12 128.5(4) . . ?
O25 C11 C10 112.6(4) . . ?
C12 C11 C10 118.8(4) . . ?
C37 C36 C35 121.6(4) . . ?
C37 C36 C41 119.1(4) . . ?
C41 C36 C35 119.3(4) . . ?
C45 C46 H46 120.0 . . ?
C47 C46 H46 120.0 . . ?
C47 C46 C45 119.9(5) . . ?
C44 C49 C50 110.7(4) . . ?
C44 C49 C48 120.9(4) . . ?
C48 C49 C50 128.4(4) . . ?
C9 C8 Br24 120.2(3) . . ?
C9 C8 C7 122.6(4) . . ?
C7 C8 Br24 117.2(4) . . ?
C5 C6 H6 119.2 . . ?
C7 C6 C5 121.5(4) . . ?
C7 C6 H6 119.2 . . ?
C49 C44 C32 110.9(4) . . ?
C49 C44 C45 121.0(4) . . ?
C45 C44 C32 127.9(4) . . ?
C38 C39 H39 120.3 . . ?
C40 C39 C38 119.5(4) . . ?
C40 C39 H39 120.3 . . ?
C41 C40 H40 119.5 . . ?
C39 C40 C41 121.0(4) . . ?
C39 C40 H40 119.5 . . ?
O27 C4 C5 117.8(4) . . ?
C3 C4 O27 122.6(4) . . ?
C3 C4 C5 119.6(4) . . ?
C19 C18 H18 121.0 . . ?
C17 C18 H18 121.0 . . ?
C17 C18 C19 118.0(5) . . ?
O22 C15 C14 115.3(4) . . ?
O22 C15 C16 125.6(5) . . ?
C14 C15 C16 119.1(5) . . ?
C14 C19 C18 120.4(5) . . ?
C14 C19 C20 110.6(4) . . ?
C18 C19 C20 128.9(5) . . ?
C5 C10 C11 119.5(4) . . ?
C9 C10 C5 119.1(4) . . ?
C9 C10 C11 121.4(4) . . ?
C49 C48 H48 121.0 . . ?
C47 C48 C49 117.9(5) . . ?
C47 C48 H48 121.0 . . ?
O52 C45 C46 125.5(4) . . ?
O52 C45 C44 116.3(4) . . ?
C46 C45 C44 118.2(4) . . ?
O52 C53 H53A 109.5 . . ?
O52 C53 H53B 109.5 . . ?
O52 C53 H53C 109.5 . . ?
H53A C53 H53B 109.5 . . ?
H53A C53 H53C 109.5 . . ?
H53B C53 H53C 109.5 . . ?
C15 C16 H16 120.8 . . ?
C15 C16 C17 118.4(5) . . ?
C17 C16 H16 120.8 . . ?
C18 C17 C16 122.3(5) . . ?
C18 C17 H17 118.9 . . ?
C16 C17 H17 118.9 . . ?
C21 C20 H20A 111.1 . . ?
C21 C20 H20B 111.1 . . ?
C19 C20 C21 103.4(4) . . ?
C19 C20 H20A 111.1 . . ?
C19 C20 H20B 111.1 . . ?
H20A C20 H20B 109.0 . . ?
C46 C47 H47 119.0 . . ?
C48 C47 C46 122.0(5) . . ?
C48 C47 H47 119.0 . . ?
O59 C60 H60A 109.5 . . ?
O59 C60 H60B 109.5 . . ?
O59 C60 H60C 109.5 . . ?
H60A C60 H60B 109.5 . . ?
H60A C60 H60C 109.5 . . ?
H60B C60 H60C 109.5 . . ?
O27 C28 H28A 109.5 . . ?
O27 C28 H28B 109.5 . . ?
O27 C28 H28C 109.5 . . ?
H28A C28 H28B 109.5 . . ?
H28A C28 H28C 109.5 . . ?
H28B C28 H28C 109.5 . . ?
O22 C23 H23A 109.5 . . ?
O22 C23 H23B 109.5 . . ?
O22 C23 H23C 109.5 . . ?
H23A C23 H23B 109.5 . . ?
H23A C23 H23C 109.5 . . ?
H23B C23 H23C 109.5 . . ?
O55 C56 H56A 109.5 . . ?
O55 C56 H56B 109.5 . . ?
O55 C56 H56C 109.5 . . ?
H56A C56 H56B 109.5 . . ?
H56A C56 H56C 109.5 . . ?
H56B C56 H56C 109.5 . . ?

loop_
_geom_bond_atom_site_label_1
_geom_bond_atom_site_label_2
_geom_bond_distance
_geom_bond_site_symmetry_2
_geom_bond_publ_flag
Br24 C8 1.898(5) . ?
Br54 C38 1.892(5) . ?
O57 C33 1.218(5) . ?
O52 C45 1.361(6) . ?
O52 C53 1.438(6) . ?
O29 C13 1.226(5) . ?
O55 C35 1.376(5) . ?
O55 C56 1.435(6) . ?
O58 C31 1.213(5) . ?
O30 C2 1.224(5) . ?
O25 C26 1.430(5) . ?
O25 C11 1.353(5) . ?
O59 C42 1.359(5) . ?
O59 C60 1.439(6) . ?
O22 C15 1.361(6) . ?
O22 C23 1.426(6) . ?
O27 C4 1.378(5) . ?
O27 C28 1.442(6) . ?
C43 C42 1.380(6) . ?
C43 C31 1.470(6) . ?
C43 C34 1.439(5) . ?
C42 C41 1.422(6) . ?
C31 C32 1.531(5) . ?
C12 C13 1.487(6) . ?
C12 C3 1.441(5) . ?
C12 C11 1.376(6) . ?
C51 H51A 0.9900 . ?
C51 H51B 0.9900 . ?
C51 C32 1.558(6) . ?
C51 C50 1.534(7) . ?
C13 C1 1.536(5) . ?
C34 C35 1.360(6) . ?
C34 C33 1.489(6) . ?
C2 C1 1.523(6) . ?
C2 C3 1.475(6) . ?
C37 H37 0.9500 . ?
C37 C38 1.376(7) . ?
C37 C36 1.405(6) . ?
C35 C36 1.433(6) . ?
C41 C36 1.429(6) . ?
C41 C40 1.431(6) . ?
C38 C39 1.405(7) . ?
C1 C21 1.565(6) . ?
C1 C14 1.520(6) . ?
C5 C6 1.413(7) . ?
C5 C4 1.415(6) . ?
C5 C10 1.426(6) . ?
C21 H21A 0.9900 . ?
C21 H21B 0.9900 . ?
C21 C20 1.545(7) . ?
C33 C32 1.528(6) . ?
C9 H9 0.9500 . ?
C9 C8 1.356(7) . ?
C9 C10 1.419(6) . ?
C32 C44 1.516(6) . ?
C7 H7 0.9500 . ?
C7 C8 1.416(6) . ?
C7 C6 1.363(7) . ?
C26 H26A 0.9800 . ?
C26 H26B 0.9800 . ?
C26 H26C 0.9800 . ?
C50 H50A 0.9900 . ?
C50 H50B 0.9900 . ?
C50 C49 1.487(6) . ?
C3 C4 1.367(6) . ?
C14 C15 1.390(7) . ?
C14 C19 1.377(7) . ?
C11 C10 1.446(6) . ?
C46 H46 0.9500 . ?
C46 C45 1.398(7) . ?
C46 C47 1.389(8) . ?
C49 C44 1.378(6) . ?
C49 C48 1.398(6) . ?
C6 H6 0.9500 . ?
C44 C45 1.399(6) . ?
C39 H39 0.9500 . ?
C39 C40 1.349(7) . ?
C40 H40 0.9500 . ?
C18 H18 0.9500 . ?
C18 C19 1.404(7) . ?
C18 C17 1.386(8) . ?
C15 C16 1.405(7) . ?
C19 C20 1.504(7) . ?
C48 H48 0.9500 . ?
C48 C47 1.378(7) . ?
C53 H53A 0.9800 . ?
C53 H53B 0.9800 . ?
C53 H53C 0.9800 . ?
C16 H16 0.9500 . ?
C16 C17 1.414(8) . ?
C17 H17 0.9500 . ?
C20 H20A 0.9900 . ?
C20 H20B 0.9900 . ?
C47 H47 0.9500 . ?
C60 H60A 0.9800 . ?
C60 H60B 0.9800 . ?
C60 H60C 0.9800 . ?
C28 H28A 0.9800 . ?
C28 H28B 0.9800 . ?
C28 H28C 0.9800 . ?
C23 H23A 0.9800 . ?
C23 H23B 0.9800 . ?
C23 H23C 0.9800 . ?
C56 H56A 0.9800 . ?
C56 H56B 0.9800 . ?
C56 H56C 0.9800 . ?

loop_
_geom_torsion_atom_site_label_1
_geom_torsion_atom_site_label_2
_geom_torsion_atom_site_label_3
_geom_torsion_atom_site_label_4
_geom_torsion
_geom_torsion_site_symmetry_1
_geom_torsion_site_symmetry_2
_geom_torsion_site_symmetry_3
_geom_torsion_site_symmetry_4
_geom_torsion_publ_flag
Br54 C38 C39 C40 -178.6(4) . . . . ?
O57 C33 C32 C31 178.2(4) . . . . ?
O57 C33 C32 C51 58.1(6) . . . . ?
O57 C33 C32 C44 -59.4(6) . . . . ?
O29 C13 C1 C2 -170.1(4) . . . . ?
O29 C13 C1 C21 68.3(5) . . . . ?
O29 C13 C1 C14 -45.0(6) . . . . ?
O55 C35 C36 C37 0.3(6) . . . . ?
O55 C35 C36 C41 -179.9(4) . . . . ?
O58 C31 C32 C51 -62.4(6) . . . . ?
O58 C31 C32 C33 176.3(4) . . . . ?
O58 C31 C32 C44 48.6(6) . . . . ?
O30 C2 C1 C13 179.8(4) . . . . ?
O30 C2 C1 C21 -59.3(6) . . . . ?
O30 C2 C1 C14 56.6(6) . . . . ?
O30 C2 C3 C12 174.8(4) . . . . ?
O30 C2 C3 C4 -5.8(8) . . . . ?
O25 C11 C10 C5 173.3(4) . . . . ?
O25 C11 C10 C9 -7.6(6) . . . . ?
O59 C42 C41 C36 -178.3(4) . . . . ?
O59 C42 C41 C40 3.1(6) . . . . ?
O22 C15 C16 C17 177.8(4) . . . . ?
C43 C42 C41 C36 -0.1(7) . . . . ?
C43 C42 C41 C40 -178.7(4) . . . . ?
C43 C31 C32 C51 117.9(4) . . . . ?
C43 C31 C32 C33 -3.3(5) . . . . ?
C43 C31 C32 C44 -131.1(4) . . . . ?
C43 C34 C35 O55 179.9(4) . . . . ?
C43 C34 C35 C36 3.0(6) . . . . ?
C43 C34 C33 O57 -175.7(4) . . . . ?
C43 C34 C33 C32 0.9(5) . . . . ?
C42 C43 C31 O58 2.1(8) . . . . ?
C42 C43 C31 C32 -178.3(4) . . . . ?
C42 C43 C34 C35 -1.7(7) . . . . ?
C42 C43 C34 C33 179.0(4) . . . . ?
C42 C41 C36 C37 -178.9(4) . . . . ?
C42 C41 C36 C35 1.4(6) . . . . ?
C42 C41 C40 C39 178.5(5) . . . . ?
C31 C43 C42 O59 0.8(8) . . . . ?
C31 C43 C42 C41 -177.3(4) . . . . ?
C31 C43 C34 C35 176.2(4) . . . . ?
C31 C43 C34 C33 -3.1(5) . . . . ?
C31 C32 C44 C49 -96.3(4) . . . . ?
C31 C32 C44 C45 77.9(5) . . . . ?
C12 C13 C1 C2 7.4(5) . . . . ?
C12 C13 C1 C21 -114.1(4) . . . . ?
C12 C13 C1 C14 132.5(4) . . . . ?
C12 C3 C4 O27 175.8(4) . . . . ?
C12 C3 C4 C5 -4.6(7) . . . . ?
C12 C11 C10 C5 -3.3(7) . . . . ?
C12 C11 C10 C9 175.8(4) . . . . ?
C51 C32 C44 C49 20.9(4) . . . . ?
C51 C32 C44 C45 -164.9(4) . . . . ?
C51 C50 C49 C44 -15.4(4) . . . . ?
C51 C50 C49 C48 166.5(4) . . . . ?
C13 C12 C3 C2 6.7(5) . . . . ?
C13 C12 C3 C4 -172.7(4) . . . . ?
C13 C12 C11 O25 -0.3(8) . . . . ?
C13 C12 C11 C10 175.7(4) . . . . ?
C13 C1 C21 C20 -95.0(4) . . . . ?
C13 C1 C14 C15 -73.5(5) . . . . ?
C13 C1 C14 C19 103.8(4) . . . . ?
C34 C43 C42 O59 178.3(4) . . . . ?
C34 C43 C42 C41 0.2(6) . . . . ?
C34 C43 C31 O58 -175.6(4) . . . . ?
C34 C43 C31 C32 4.0(5) . . . . ?
C34 C35 C36 C37 177.4(4) . . . . ?
C34 C35 C36 C41 -2.9(6) . . . . ?
C34 C33 C32 C31 1.5(4) . . . . ?
C34 C33 C32 C51 -118.6(4) . . . . ?
C34 C33 C32 C44 123.9(4) . . . . ?
C2 C1 C21 C20 148.6(4) . . . . ?
C2 C1 C14 C15 45.1(6) . . . . ?
C2 C1 C14 C19 -137.6(4) . . . . ?
C2 C3 C4 O27 -3.5(7) . . . . ?
C2 C3 C4 C5 176.1(4) . . . . ?
C37 C38 C39 C40 1.1(7) . . . . ?
C35 C34 C33 O57 5.1(8) . . . . ?
C35 C34 C33 C32 -178.3(4) . . . . ?
C38 C37 C36 C35 -179.2(4) . . . . ?
C38 C37 C36 C41 1.0(6) . . . . ?
C38 C39 C40 C41 -0.3(7) . . . . ?
C1 C2 C3 C12 -2.0(5) . . . . ?
C1 C2 C3 C4 177.4(4) . . . . ?
C1 C21 C20 C19 -25.4(4) . . . . ?
C1 C14 C15 O22 0.3(6) . . . . ?
C1 C14 C15 C16 179.0(4) . . . . ?
C1 C14 C19 C18 -179.6(4) . . . . ?
C1 C14 C19 C20 -0.3(5) . . . . ?
C21 C1 C14 C15 167.1(4) . . . . ?
C21 C1 C14 C19 -15.6(4) . . . . ?
C33 C34 C35 O55 -1.0(7) . . . . ?
C33 C34 C35 C36 -177.9(4) . . . . ?
C33 C32 C44 C49 144.3(4) . . . . ?
C33 C32 C44 C45 -41.6(6) . . . . ?
C32 C51 C50 C49 27.6(4) . . . . ?
C32 C44 C45 O52 6.4(6) . . . . ?
C32 C44 C45 C46 -172.7(4) . . . . ?
C26 O25 C11 C12 -37.3(7) . . . . ?
C26 O25 C11 C10 146.5(4) . . . . ?
C50 C51 C32 C31 87.5(4) . . . . ?
C50 C51 C32 C33 -156.4(3) . . . . ?
C50 C51 C32 C44 -29.1(4) . . . . ?
C50 C49 C44 C32 -3.9(5) . . . . ?
C50 C49 C44 C45 -178.5(4) . . . . ?
C50 C49 C48 C47 177.2(4) . . . . ?
C3 C12 C13 O29 168.5(4) . . . . ?
C3 C12 C13 C1 -8.9(5) . . . . ?
C3 C12 C11 O25 -175.7(4) . . . . ?
C3 C12 C11 C10 0.3(6) . . . . ?
C3 C2 C1 C13 -3.3(5) . . . . ?
C3 C2 C1 C21 117.6(4) . . . . ?
C3 C2 C1 C14 -126.5(4) . . . . ?
C14 C1 C21 C20 24.8(4) . . . . ?
C14 C15 C16 C17 -0.8(6) . . . . ?
C14 C19 C20 C21 16.4(5) . . . . ?
C11 C12 C13 O29 -7.4(8) . . . . ?
C11 C12 C13 C1 175.2(5) . . . . ?
C11 C12 C3 C2 -176.8(4) . . . . ?
C11 C12 C3 C4 3.8(7) . . . . ?
C36 C37 C38 Br54 178.3(3) . . . . ?
C36 C37 C38 C39 -1.5(7) . . . . ?
C36 C41 C40 C39 -0.1(7) . . . . ?
C49 C44 C45 O52 -180.0(4) . . . . ?
C49 C44 C45 C46 1.0(6) . . . . ?
C49 C48 C47 C46 1.1(6) . . . . ?
C8 C9 C10 C5 -0.3(7) . . . . ?
C8 C9 C10 C11 -179.4(4) . . . . ?
C8 C7 C6 C5 0.1(8) . . . . ?
C6 C5 C4 O27 2.4(7) . . . . ?
C6 C5 C4 C3 -177.3(5) . . . . ?
C6 C5 C10 C9 2.2(7) . . . . ?
C6 C5 C10 C11 -178.7(4) . . . . ?
C6 C7 C8 Br24 -179.1(4) . . . . ?
C6 C7 C8 C9 1.9(8) . . . . ?
C44 C49 C48 C47 -0.8(6) . . . . ?
C40 C41 C36 C37 -0.3(6) . . . . ?
C40 C41 C36 C35 180.0(4) . . . . ?
C4 C5 C6 C7 176.7(5) . . . . ?
C4 C5 C10 C9 -176.7(4) . . . . ?
C4 C5 C10 C11 2.4(7) . . . . ?
C18 C19 C20 C21 -164.3(4) . . . . ?
C15 C14 C19 C18 -2.2(6) . . . . ?
C15 C14 C19 C20 177.2(4) . . . . ?
C15 C16 C17 C18 -0.2(7) . . . . ?
C19 C14 C15 O22 -176.7(4) . . . . ?
C19 C14 C15 C16 1.9(6) . . . . ?
C19 C18 C17 C16 -0.1(7) . . . . ?
C10 C5 C6 C7 -2.1(8) . . . . ?
C10 C5 C4 O27 -178.8(4) . . . . ?
C10 C5 C4 C3 1.5(7) . . . . ?
C10 C9 C8 Br24 179.3(3) . . . . ?
C10 C9 C8 C7 -1.8(7) . . . . ?
C48 C49 C44 C32 174.4(4) . . . . ?
C48 C49 C44 C45 -0.2(6) . . . . ?
C45 C46 C47 C48 -0.3(6) . . . . ?
C53 O52 C45 C46 -11.1(6) . . . . ?
C53 O52 C45 C44 169.9(4) . . . . ?
C17 C18 C19 C14 1.2(7) . . . . ?
C17 C18 C19 C20 -178.0(4) . . . . ?
C47 C46 C45 O52 -179.7(4) . . . . ?
C47 C46 C45 C44 -0.7(6) . . . . ?
C60 O59 C42 C43 55.0(6) . . . . ?
C60 O59 C42 C41 -126.9(4) . . . . ?
C28 O27 C4 C5 106.0(5) . . . . ?
C28 O27 C4 C3 -74.3(6) . . . . ?
C23 O22 C15 C14 178.2(4) . . . . ?
C23 O22 C15 C16 -0.4(7) . . . . ?
C56 O55 C35 C34 76.2(6) . . . . ?
C56 O55 C35 C36 -106.9(5) . . . . ?
